data_7153718
loop_
_publ_author_name
'Ueta, Shoko'
'Hida, Kazuo'
'Nishiuchi, Masaki'
'Kawamura, Yasuhiko'

_publ_section_title
;
 Regioisomeric allene dimer formation by the reaction of
 tetraarylbutatrienes with tetracyanoethene.
;
_journal_issue 17
_journal_name_full 'Organic &amp; biomolecular chemistry'
_journal_page_first 2784
_journal_page_last 2791
_journal_paper_doi 10.1039/c3ob42574f
_journal_volume 12
_journal_year 2014
_chemical_formula_moiety 'C38 H28 N4 O4'
_chemical_formula_sum 'C38 H28 N4 O4'
_chemical_formula_weight 604.66
_space_group_IT_number 61
_symmetry_cell_setting orthorhombic
_symmetry_Int_Tables_number 61
_symmetry_space_group_name_Hall '-P 2ac 2ab'
_symmetry_space_group_name_H-M 'P b c a'
_atom_sites_solution_hydrogens geom
_atom_sites_solution_primary direct
_atom_sites_solution_secondary difmap
_cell_angle_alpha 90.0000
_cell_angle_beta 90.0000
_cell_angle_gamma 90.0000
_cell_formula_units_Z 8
_cell_length_a 20.9635(3)
_cell_length_b 13.2472(2)
_cell_length_c 22.6274(4)
_cell_measurement_reflns_used 44553
_cell_measurement_temperature 296
_cell_measurement_theta_max 68.27
_cell_measurement_theta_min 3.34
_cell_volume 6283.80(17)
_computing_cell_refinement 'RAPID AUTO'
_computing_data_collection 'RAPID AUTO (Rigaku, ????)'
_computing_data_reduction 'RAPID AUTO'
_computing_molecular_graphics 'CrystalStructure 4.0'
_computing_publication_material 'CrystalStructure 4.0 (Rigaku, 2010)'
_computing_structure_refinement 'SHELXL97 (Sheldrick, 2008)'
_computing_structure_solution 'SHELXS97 (Sheldrick, 2008)'
_diffrn_ambient_temperature 296
_diffrn_detector_area_resol_mean 10.000
_diffrn_measured_fraction_theta_full 0.998
_diffrn_measured_fraction_theta_max 0.998
_diffrn_measurement_device_type 'Rigaku R-AXIS RAPID'
_diffrn_measurement_method \w
_diffrn_radiation_type 'Cu K\a'
_diffrn_radiation_wavelength 1.54187
_diffrn_reflns_av_R_equivalents 0.2114
_diffrn_reflns_limit_h_max 24
_diffrn_reflns_limit_h_min -23
_diffrn_reflns_limit_k_max 15
_diffrn_reflns_limit_k_min -15
_diffrn_reflns_limit_l_max 27
_diffrn_reflns_limit_l_min -27
_diffrn_reflns_number 106690
_diffrn_reflns_theta_full 68.25
_diffrn_reflns_theta_max 68.25
_diffrn_standards_number 0
_exptl_absorpt_coefficient_mu 0.681
_exptl_absorpt_correction_T_max 0.984
_exptl_absorpt_correction_T_min 0.817
_exptl_absorpt_correction_type multi-scan
_exptl_absorpt_process_details 'ABSCOR (Rigaku, 1995)'
_exptl_crystal_colour yellow
_exptl_crystal_density_diffrn 1.278
_exptl_crystal_density_method 'not measured'
_exptl_crystal_description needle
_exptl_crystal_F_000 2528.00
_exptl_crystal_size_max 0.118
_exptl_crystal_size_mid 0.024
_exptl_crystal_size_min 0.024
_refine_diff_density_max 0.260
_refine_diff_density_min -0.350
_refine_ls_extinction_method none
_refine_ls_goodness_of_fit_ref 1.042
_refine_ls_hydrogen_treatment constr
_refine_ls_number_parameters 419
_refine_ls_number_reflns 5732
_refine_ls_number_restraints 0
_refine_ls_R_factor_gt 0.1275
_refine_ls_shift/su_max 0.000
_refine_ls_structure_factor_coef Fsqd
_refine_ls_weighting_details 'w = 1/[\s^2^(Fo^2^)+(0.0876P)^2^+13.3748P] where P=(Fo^2^+2Fc^2^)/3'
_refine_ls_weighting_scheme calc
_refine_ls_wR_factor_ref 0.2983
_reflns_number_gt 2217
_reflns_number_total 5732
_reflns_threshold_expression F^2^>2.0\s(F^2^)
_cod_data_source_file c3ob42574f2.cif
_cod_data_source_block ueta130528
_cod_original_cell_volume 6283.78(18)
_cod_database_code 7153718

loop_
_symmetry_equiv_pos_site_id
_symmetry_equiv_pos_as_xyz
1 +X,+Y,+Z
2 1/2-X,1/2+Y,+Z
3 +X,1/2-Y,1/2+Z
4 1/2-X,-Y,1/2+Z
5 -X,-Y,-Z
6 1/2+X,1/2-Y,-Z
7 -X,1/2+Y,1/2-Z
8 1/2+X,+Y,1/2-Z

loop_
_atom_site_label
_atom_site_type_symbol
_atom_site_fract_x
_atom_site_fract_y
_atom_site_fract_z
_atom_site_U_iso_or_equiv
_atom_site_adp_type
_atom_site_occupancy
_atom_site_symmetry_multiplicity
_atom_site_calc_flag
_atom_site_refinement_flags
O35 O 0.4953(3) 0.4394(4) 0.5679(3) 0.0666(16) Uani 1.0 8 d .
O36 O 0.1189(3) 0.7428(5) 0.4182(3) 0.0730(17) Uani 1.0 8 d .
O37 O 0.0481(3) 0.3613(4) 0.7801(3) 0.0629(15) Uani 1.0 8 d .
O38 O 0.3971(3) 0.6682(4) 0.9925(3) 0.0645(15) Uani 1.0 8 d .
N39 N 0.4564(4) 0.6236(5) 0.7048(3) 0.069(2) Uani 1.0 8 d .
N40 N 0.3285(4) 0.8546(6) 0.6443(3) 0.072(2) Uani 1.0 8 d .
N41 N 0.1618(3) 0.8206(6) 0.7500(3) 0.0642(19) Uani 1.0 8 d .
N42 N 0.0794(4) 0.6287(6) 0.6190(3) 0.068(2) Uani 1.0 8 d .
C1 C 0.1748(4) 0.6228(7) 0.4698(4) 0.063(3) Uani 1.0 8 d .
C2 C 0.2092(4) 0.5893(6) 0.5176(4) 0.059(3) Uani 1.0 8 d .
C3 C 0.2220(4) 0.6539(6) 0.5650(4) 0.051(2) Uani 1.0 8 d .
C4 C 0.2002(4) 0.7521(6) 0.5614(4) 0.056(2) Uani 1.0 8 d .
C5 C 0.1653(4) 0.7865(7) 0.5139(4) 0.061(3) Uani 1.0 8 d .
C6 C 0.1523(4) 0.7208(7) 0.4686(4) 0.059(3) Uani 1.0 8 d .
C7 C 0.2590(4) 0.6214(5) 0.6166(4) 0.0482(19) Uani 1.0 8 d .
C8 C 0.2414(4) 0.6339(5) 0.6737(4) 0.0483(19) Uani 1.0 8 d .
C9 C 0.1723(4) 0.6457(6) 0.6955(4) 0.056(2) Uani 1.0 8 d .
C10 C 0.1603(4) 0.5617(6) 0.7419(4) 0.053(2) Uani 1.0 8 d .
C11 C 0.2087(4) 0.5434(6) 0.7813(4) 0.056(2) Uani 1.0 8 d .
C12 C 0.2689(4) 0.5998(6) 0.7783(4) 0.052(2) Uani 1.0 8 d .
C13 C 0.2843(4) 0.6379(5) 0.7244(4) 0.0495(19) Uani 1.0 8 d .
C14 C 0.3443(4) 0.7061(6) 0.7199(4) 0.054(2) Uani 1.0 8 d .
C15 C 0.3352(4) 0.7891(6) 0.6766(4) 0.053(2) Uani 1.0 8 d .
C16 C 0.4063(5) 0.6569(6) 0.7101(4) 0.054(3) Uani 1.0 8 d .
C17 C 0.3220(4) 0.5756(6) 0.6060(3) 0.050(2) Uani 1.0 8 d .
C18 C 0.3392(4) 0.4866(6) 0.6347(4) 0.055(2) Uani 1.0 8 d .
C19 C 0.3968(4) 0.4386(6) 0.6237(4) 0.055(2) Uani 1.0 8 d .
C20 C 0.4374(4) 0.4794(6) 0.5835(4) 0.057(2) Uani 1.0 8 d .
C21 C 0.4225(4) 0.5681(6) 0.5546(4) 0.061(3) Uani 1.0 8 d .
C22 C 0.3648(4) 0.6148(6) 0.5652(4) 0.058(3) Uani 1.0 8 d .
C23 C 0.1040(4) 0.5065(6) 0.7421(4) 0.054(2) Uani 1.0 8 d .
C24 C 0.0984(4) 0.4276(6) 0.7810(4) 0.057(2) Uani 1.0 8 d .
C25 C 0.1448(4) 0.4089(6) 0.8224(4) 0.056(2) Uani 1.0 8 d .
C26 C 0.1996(4) 0.4667(6) 0.8228(4) 0.061(3) Uani 1.0 8 d .
C27 C 0.1225(5) 0.6380(6) 0.6490(4) 0.061(3) Uani 1.0 8 d .
C28 C 0.1649(4) 0.7448(7) 0.7254(4) 0.054(2) Uani 1.0 8 d .
C29 C 0.3059(4) 0.6156(6) 0.8330(4) 0.052(2) Uani 1.0 8 d .
C30 C 0.2788(4) 0.6698(6) 0.8789(4) 0.061(3) Uani 1.0 8 d .
C31 C 0.3109(5) 0.6864(6) 0.9314(4) 0.065(3) Uani 1.0 8 d .
C32 C 0.3715(4) 0.6468(6) 0.9381(4) 0.055(2) Uani 1.0 8 d .
C33 C 0.3994(4) 0.5935(6) 0.8942(4) 0.060(3) Uani 1.0 8 d .
C34 C 0.3676(4) 0.5782(6) 0.8417(4) 0.060(3) Uani 1.0 8 d .
C43 C 0.4519(4) 0.6121(6) 1.0088(4) 0.077(3) Uani 1.0 8 d .
C44 C -0.0008(4) 0.3749(7) 0.7365(4) 0.078(3) Uani 1.0 8 d .
C45 C 0.0935(4) 0.8435(8) 0.4132(4) 0.091(3) Uani 1.0 8 d .
C46 C 0.5052(4) 0.3349(7) 0.5830(4) 0.073(3) Uani 1.0 8 d .
H1 H 0.1666 0.5796 0.4382 0.0759 Uiso 1.0 8 calc R
H2 H 0.2241 0.5231 0.5185 0.0709 Uiso 1.0 8 calc R
H4 H 0.2094 0.7965 0.5920 0.0674 Uiso 1.0 8 calc R
H5 H 0.1509 0.8528 0.5125 0.0728 Uiso 1.0 8 calc R
H14 H 0.3479 0.7393 0.7584 0.0644 Uiso 1.0 8 calc R
H18 H 0.3112 0.4585 0.6620 0.0665 Uiso 1.0 8 calc R
H19 H 0.4074 0.3794 0.6435 0.0658 Uiso 1.0 8 calc R
H21 H 0.4513 0.5963 0.5281 0.0737 Uiso 1.0 8 calc R
H22 H 0.3544 0.6734 0.5447 0.0694 Uiso 1.0 8 calc R
H23 H 0.0709 0.5226 0.7164 0.0649 Uiso 1.0 8 calc R
H25 H 0.1394 0.3576 0.8500 0.0676 Uiso 1.0 8 calc R
H26 H 0.2309 0.4543 0.8511 0.0730 Uiso 1.0 8 calc R
H30 H 0.2379 0.6957 0.8743 0.0731 Uiso 1.0 8 calc R
H31 H 0.2920 0.7236 0.9616 0.0774 Uiso 1.0 8 calc R
H33 H 0.4401 0.5671 0.8995 0.0724 Uiso 1.0 8 calc R
H34 H 0.3875 0.5425 0.8115 0.0723 Uiso 1.0 8 calc R
H43A H 0.4427 0.5412 1.0062 0.0925 Uiso 1.0 8 calc R
H43B H 0.4637 0.6287 1.0487 0.0925 Uiso 1.0 8 calc R
H43C H 0.4865 0.6283 0.9827 0.0925 Uiso 1.0 8 calc R
H44A H -0.0217 0.4385 0.7429 0.0941 Uiso 1.0 8 calc R
H44B H -0.0314 0.3213 0.7397 0.0941 Uiso 1.0 8 calc R
H44C H 0.0180 0.3741 0.6978 0.0941 Uiso 1.0 8 calc R
H45A H 0.0671 0.8479 0.3786 0.1094 Uiso 1.0 8 calc R
H45B H 0.1280 0.8909 0.4100 0.1094 Uiso 1.0 8 calc R
H45C H 0.0686 0.8588 0.4476 0.1094 Uiso 1.0 8 calc R
H46A H 0.5071 0.3280 0.6252 0.0871 Uiso 1.0 8 calc R
H46B H 0.5446 0.3119 0.5661 0.0871 Uiso 1.0 8 calc R
H46C H 0.4706 0.2951 0.5679 0.0871 Uiso 1.0 8 calc R

loop_
_atom_site_aniso_label
_atom_site_aniso_U_11
_atom_site_aniso_U_22
_atom_site_aniso_U_33
_atom_site_aniso_U_12
_atom_site_aniso_U_13
_atom_site_aniso_U_23
O35 0.057(4) 0.064(4) 0.079(4) 0.010(3) 0.012(3) 0.006(3)
O36 0.072(5) 0.076(4) 0.071(4) 0.009(4) -0.013(4) 0.009(4)
O37 0.053(4) 0.063(4) 0.073(4) -0.006(3) -0.001(3) 0.004(3)
O38 0.057(4) 0.065(4) 0.072(4) 0.006(3) -0.005(3) -0.002(3)
N39 0.056(5) 0.067(5) 0.084(5) -0.006(4) 0.003(5) -0.007(4)
N40 0.081(6) 0.060(5) 0.073(5) -0.008(4) -0.008(5) -0.000(4)
N41 0.066(5) 0.064(5) 0.062(5) 0.010(4) 0.003(4) 0.003(4)
N42 0.047(5) 0.078(5) 0.078(6) 0.000(4) 0.005(4) 0.013(4)
C1 0.061(6) 0.070(6) 0.058(6) -0.003(5) -0.009(5) 0.001(5)
C2 0.053(6) 0.051(5) 0.073(6) 0.002(4) 0.006(5) -0.006(5)
C3 0.049(5) 0.048(5) 0.056(5) -0.005(4) 0.007(4) -0.002(5)
C4 0.048(6) 0.061(5) 0.060(6) -0.005(5) -0.001(5) -0.005(5)
C5 0.054(6) 0.069(6) 0.059(6) 0.008(5) 0.012(5) -0.004(5)
C6 0.048(6) 0.076(7) 0.055(6) 0.016(5) 0.004(5) 0.022(5)
C7 0.046(6) 0.045(5) 0.054(5) -0.007(4) 0.001(5) -0.008(4)
C8 0.046(5) 0.039(5) 0.060(5) -0.003(4) -0.008(5) -0.002(4)
C9 0.052(6) 0.054(5) 0.061(6) -0.007(5) -0.001(5) -0.003(5)
C10 0.044(6) 0.049(5) 0.065(6) 0.004(5) 0.008(5) -0.005(4)
C11 0.048(6) 0.050(5) 0.070(6) 0.008(5) 0.001(5) -0.005(5)
C12 0.049(6) 0.053(5) 0.054(6) 0.010(4) 0.004(5) -0.013(4)
C13 0.050(6) 0.040(5) 0.058(5) -0.002(4) 0.002(5) -0.014(4)
C14 0.056(6) 0.053(5) 0.052(5) 0.002(5) -0.007(4) -0.007(4)
C15 0.050(6) 0.052(5) 0.059(6) -0.007(5) -0.001(5) -0.009(5)
C16 0.052(6) 0.051(5) 0.059(6) -0.008(5) 0.003(5) 0.004(4)
C17 0.054(6) 0.050(5) 0.045(5) -0.013(5) -0.001(4) 0.001(4)
C18 0.056(6) 0.057(5) 0.053(5) 0.001(5) 0.001(5) -0.002(4)
C19 0.058(6) 0.045(5) 0.062(6) 0.000(5) -0.003(5) 0.003(4)
C20 0.046(6) 0.059(6) 0.065(6) 0.004(5) -0.009(5) 0.006(5)
C21 0.063(6) 0.060(6) 0.061(6) -0.000(5) 0.013(5) 0.010(5)
C22 0.067(6) 0.051(5) 0.056(6) 0.002(5) -0.006(5) 0.002(4)
C23 0.045(6) 0.061(6) 0.056(5) 0.014(5) -0.001(5) -0.006(5)
C24 0.049(6) 0.058(6) 0.066(6) -0.002(5) 0.009(5) -0.004(5)
C25 0.059(6) 0.055(5) 0.055(6) 0.003(5) 0.003(5) 0.003(4)
C26 0.058(6) 0.057(6) 0.068(6) -0.002(5) -0.010(5) -0.018(5)
C27 0.050(6) 0.052(5) 0.082(7) 0.008(5) 0.010(6) 0.006(5)
C28 0.037(5) 0.067(6) 0.057(6) 0.004(5) 0.006(4) 0.008(5)
C29 0.055(6) 0.050(5) 0.051(5) -0.004(4) 0.011(5) -0.009(4)
C30 0.051(6) 0.063(6) 0.069(6) -0.005(5) 0.004(5) 0.006(5)
C31 0.067(7) 0.064(6) 0.063(6) -0.006(5) 0.015(5) -0.007(5)
C32 0.054(6) 0.054(5) 0.057(6) -0.005(5) -0.002(5) -0.001(5)
C33 0.065(6) 0.057(6) 0.060(6) 0.008(5) 0.004(5) 0.004(5)
C34 0.061(6) 0.068(6) 0.052(6) 0.002(5) 0.015(5) 0.003(5)
C43 0.083(7) 0.077(6) 0.070(6) 0.002(6) -0.014(6) 0.003(5)
C44 0.066(7) 0.073(6) 0.097(8) -0.004(5) -0.008(6) 0.002(6)
C45 0.073(7) 0.131(10) 0.070(7) 0.020(7) 0.004(5) 0.021(6)
C46 0.060(6) 0.084(7) 0.074(6) 0.011(5) 0.010(5) -0.011(5)

loop_
_atom_type_symbol
_atom_type_description
_atom_type_scat_dispersion_real
_atom_type_scat_dispersion_imag
_atom_type_scat_source
C C 0.0181 0.0091
;
International Tables for Crystallography
(1992, Vol. C, Tables 4.2.6.8 and 6.1.1.4)
;
H H 0.0000 0.0000
;
International Tables for Crystallography
(1992, Vol. C, Table 6.1.1.4)
;
O O 0.0492 0.0322
;
International Tables for Crystallography
(1992, Vol. C, Tables 4.2.6.8 and 6.1.1.4)
;
N N 0.0311 0.0180
;
International Tables for Crystallography
(1992, Vol. C, Tables 4.2.6.8 and 6.1.1.4)
;

loop_
_geom_angle_atom_site_label_1
_geom_angle_atom_site_label_2
_geom_angle_atom_site_label_3
_geom_angle
_geom_angle_publ_flag
C20 O35 C46 116.0(6) yes
C6 O36 C45 116.8(7) yes
C24 O37 C44 118.6(6) yes
C32 O38 C43 116.3(6) yes
C2 C1 C6 119.9(8) yes
C1 C2 C3 120.4(7) yes
C2 C3 C4 117.9(7) yes
C2 C3 C7 122.1(7) yes
C4 C3 C7 119.9(7) yes
C3 C4 C5 122.2(8) yes
C4 C5 C6 118.6(8) yes
O36 C6 C1 113.0(8) yes
O36 C6 C5 126.1(8) yes
C1 C6 C5 120.9(8) yes
C3 C7 C8 125.5(7) yes
C3 C7 C17 117.8(7) yes
C8 C7 C17 116.7(7) yes
C7 C8 C9 125.0(7) yes
C7 C8 C13 126.0(7) yes
C9 C8 C13 109.0(7) yes
C8 C9 C10 107.3(6) yes
C8 C9 C27 115.3(7) yes
C8 C9 C28 109.5(6) yes
C10 C9 C27 108.5(7) yes
C10 C9 C28 107.9(7) yes
C27 C9 C28 108.1(7) yes
C9 C10 C11 116.5(7) yes
C9 C10 C23 121.2(7) yes
C11 C10 C23 122.3(7) yes
C10 C11 C12 121.2(7) yes
C10 C11 C26 117.6(8) yes
C12 C11 C26 121.2(8) yes
C11 C12 C13 115.7(7) yes
C11 C12 C29 119.1(7) yes
C13 C12 C29 125.1(7) yes
C8 C13 C12 123.1(7) yes
C8 C13 C14 118.0(7) yes
C12 C13 C14 117.9(7) yes
C13 C14 C15 111.7(7) yes
C13 C14 C16 118.0(7) yes
C15 C14 C16 110.0(7) yes
N40 C15 C14 178.3(9) yes
N39 C16 C14 175.5(9) yes
C7 C17 C18 120.3(7) yes
C7 C17 C22 122.2(7) yes
C18 C17 C22 117.4(7) yes
C17 C18 C19 122.0(7) yes
C18 C19 C20 118.9(7) yes
O35 C20 C19 125.0(7) yes
O35 C20 C21 114.1(7) yes
C19 C20 C21 120.9(8) yes
C20 C21 C22 119.9(8) yes
C17 C22 C21 120.9(7) yes
C10 C23 C24 118.4(7) yes
O37 C24 C23 123.0(8) yes
O37 C24 C25 116.0(7) yes
C23 C24 C25 121.0(8) yes
C24 C25 C26 119.6(8) yes
C11 C26 C25 120.8(8) yes
N42 C27 C9 171.3(10) yes
N41 C28 C9 176.8(8) yes
C12 C29 C30 119.2(7) yes
C12 C29 C34 123.6(7) yes
C30 C29 C34 117.2(7) yes
C29 C30 C31 121.9(8) yes
C30 C31 C32 118.7(8) yes
O38 C32 C31 112.3(7) yes
O38 C32 C33 126.7(8) yes
C31 C32 C33 121.0(8) yes
C32 C33 C34 120.1(8) yes
C29 C34 C33 121.1(8) yes

loop_
_geom_bond_atom_site_label_1
_geom_bond_atom_site_label_2
_geom_bond_distance
_geom_bond_publ_flag
O35 C20 1.370(10) yes
O35 C46 1.441(10) yes
O36 C6 1.369(10) yes
O36 C45 1.441(12) yes
O37 C24 1.372(10) yes
O37 C44 1.434(10) yes
O38 C32 1.372(10) yes
O38 C43 1.418(10) yes
N39 C16 1.145(12) yes
N40 C15 1.142(11) yes
N41 C28 1.150(11) yes
N42 C27 1.137(12) yes
C1 C2 1.375(11) yes
C1 C6 1.382(12) yes
C2 C3 1.398(11) yes
C3 C4 1.380(11) yes
C3 C7 1.466(11) yes
C4 C5 1.378(11) yes
C5 C6 1.371(12) yes
C7 C8 1.354(11) yes
C7 C17 1.473(11) yes
C8 C9 1.540(11) yes
C8 C13 1.458(11) yes
C9 C10 1.551(11) yes
C9 C27 1.485(12) yes
C9 C28 1.485(12) yes
C10 C11 1.372(12) yes
C10 C23 1.389(11) yes
C11 C12 1.467(11) yes
C11 C26 1.398(11) yes
C12 C13 1.360(11) yes
C12 C29 1.475(11) yes
C13 C14 1.552(11) yes
C14 C15 1.485(11) yes
C14 C16 1.470(12) yes
C17 C18 1.394(11) yes
C17 C22 1.388(11) yes
C18 C19 1.387(11) yes
C19 C20 1.359(12) yes
C20 C21 1.380(12) yes
C21 C22 1.381(12) yes
C23 C24 1.371(11) yes
C24 C25 1.374(12) yes
C25 C26 1.380(12) yes
C29 C30 1.384(11) yes
C29 C34 1.399(12) yes
C30 C31 1.382(12) yes
C31 C32 1.384(13) yes
C32 C33 1.352(12) yes
C33 C34 1.378(12) yes
